data_1533794
loop_
_publ_author_name
'Hoch, C.'
'Wendorff, M.'
'Roehr, C.'

_publ_section_title
;
 Synthesis and crystal structure of the tetrelides A12 M17 (A = Na, K, Rb,
 Cs; M = Si, Ge, Sn) and A4 B9 (A = K, Rb)
;
_journal_name_full 'Journal of Alloys Compd.'
_journal_page_first 206
_journal_page_last 221
_journal_volume 361
_journal_year 2003
_chemical_formula_sum 'Rb12 Sn17'
_space_group_IT_number 19
_symmetry_space_group_name_Hall 'P 2ac 2ab'
_symmetry_space_group_name_H-M 'P 21 21 21'
_cell_angle_alpha 90
_cell_angle_beta 90
_cell_angle_gamma 90
_cell_formula_units_Z 4
_cell_length_a 15.041
_cell_length_b 15.393
_cell_length_c 21.478
_cell_volume 4972.718
_citation_journal_id_ASTM JALCEU
_cod_data_source_file Hoch_JALCEU_2003_109.cif
_cod_data_source_block Rb12Sn17
_cod_database_code 1533794

loop_
_symmetry_equiv_pos_as_xyz
x,y,z
-x+1/2,-y,z+1/2
x+1/2,-y+1/2,-z
-x,y+1/2,-z+1/2

loop_
_atom_site_label
_atom_site_type_symbol
_atom_site_fract_x
_atom_site_fract_y
_atom_site_fract_z
_atom_site_occupancy
_atom_site_U_iso_or_equiv
Sn5 Sn 0.385 0.0161 0.2849 1 0.0
Sn11 Sn 0.0094 0.0827 0.101 0.5 0.0
Sn17 Sn 0.1016 0.8057 0.2878 0.5 0.0
Sn13 Sn 0.0459 0.1752 0.226 1 0.0
Sn4 Sn 0.1657 0.1667 0.5054 1 0.0
Rb7 Rb 0.6275 0.2859 0.1553 1 0.0
Sn1 Sn 0.3415 0.23 0.54 1 0.0
Rb2 Rb 0.3379 0.244 0.2423 1 0.0
Sn3 Sn 0.282 0.2394 0.4117 1 0.0
Rb6 Rb 0.1523 0.0433 0.3513 1 0.0
Sn14 Sn 0.162 0.2055 0.1083 0.5 0.0
Sn16 Sn 0.0691 0.8397 0.2954 0.5 0.0
Rb1 Rb 0.4409 0.4159 0.4676 1 0.0
Sn20 Sn 0.023 0.2219 0.0151 1 0.0
Rb8 Rb 0.1999 0.5957 0.1698 1 0.0
Rb10 Rb 0.3139 0.4049 0.0318 1 0.0
Sn19 Sn 0.1095 0.6427 0.3596 0.5 0.0
Sn8 Sn 0.0134 0.0955 0.7015 1 0.0
Rb12 Rb 0.3785 0.0149 0.4623 1 0.0
Rb11 Rb 0.3819 0.0883 0.0813 1 0.0
Sn9 Sn 0.1229 0.3408 0.2024 0.5 0.0
Sn2 Sn 0.2047 0.354 0.5051 1 0.0
Sn18 Sn 0.1388 0.6653 0.3331 0.5 0.0
Rb3 Rb 0.2675 0.4589 0.3292 1 0.0
Sn6 Sn 0.4354 0.4609 0.1809 1 0.0
Sn12 Sn 0.0714 0.0849 0.1152 0.5 0.0
Sn21 Sn 0.0427 0.3897 0.0772 1 0.0
Sn7 Sn 0.5392 0.0865 0.2181 1 0.0
Sn10 Sn 0.0836 0.3663 0.2048 0.5 0.0
Rb4 Rb 0.5298 0.1943 0.3775 1 0.0
Sn15 Sn 0.169 0.2482 0.1117 0.5 0.0
Sn22 Sn 0.1333 0.808 0.4252 1 0.0
Rb5 Rb 0.0442 0.3196 0.3805 1 0.0
Rb9 Rb 0.2693 0.0873 0.6676 1 0.0
